data_4312809
loop_
_publ_author_name
'Jane Kuzelka'
'Joshua R. Farrell'
'Stephen J. Lippard'

_publ_section_title
;
 Modeling the Syn Disposition of Nitrogen Donors at the Active Sites of
 Carboxylate-Bridged Diiron Enzymes. Enforcing Dinuclearity and Kinetic
 Stability with a 1,2-Diethynylbenzene-Based Ligand
;
_journal_name_full 'Inorganic Chemistry'
_journal_page_first 8652
_journal_page_last 8662
_journal_paper_doi 10.1021/ic034928e
_journal_volume 42
_journal_year 2003
_chemical_formula_sum 'C82 H94 Cl0 Fe N4 O6'
_chemical_formula_weight 1287.46
_chemical_name_systematic
;

   ?

;
_space_group_IT_number 15
_symmetry_cell_setting monoclinic
_symmetry_space_group_name_Hall '-C 2yc'
_symmetry_space_group_name_H-M 'C 1 2/c 1'
_atom_sites_solution_hydrogens geom
_atom_sites_solution_primary direct
_atom_sites_solution_secondary difmap
_audit_creation_method SHELXL-97
_cell_angle_alpha 90.00
_cell_angle_beta 104.9430(10)
_cell_angle_gamma 90.00
_cell_formula_units_Z 4
_cell_length_a 14.8112(10)
_cell_length_b 31.795(2)
_cell_length_c 16.8180(12)
_cell_measurement_reflns_used 6147
_cell_measurement_temperature 203(2)
_cell_measurement_theta_max 26.89
_cell_measurement_theta_min 2.22
_cell_volume 7652.1(9)
_computing_cell_refinement 'Bruker SMART'
_computing_data_collection 'Bruker SMART'
_computing_data_reduction 'Bruker SAINT'
_computing_molecular_graphics 'Bruker SHELXTL'
_computing_publication_material 'Bruker SHELXTL'
_computing_structure_refinement 'SHELXL-97 (Sheldrick, 1997)'
_computing_structure_solution 'SHELXS-97 (Sheldrick, 1990)'
_diffrn_ambient_temperature 203(2)
_diffrn_measured_fraction_theta_full 0.997
_diffrn_measured_fraction_theta_max 0.997
_diffrn_measurement_device_type 'CCD area detector'
_diffrn_measurement_method 'phi and omega scans'
_diffrn_radiation_monochromator graphite
_diffrn_radiation_source 'fine-focus sealed tube'
_diffrn_radiation_type MoK\a
_diffrn_radiation_wavelength 0.71073
_diffrn_reflns_av_R_equivalents 0.0266
_diffrn_reflns_av_sigmaI/netI 0.0337
_diffrn_reflns_limit_h_max 9
_diffrn_reflns_limit_h_min -17
_diffrn_reflns_limit_k_max 35
_diffrn_reflns_limit_k_min -37
_diffrn_reflns_limit_l_max 19
_diffrn_reflns_limit_l_min -16
_diffrn_reflns_number 19849
_diffrn_reflns_theta_full 25.00
_diffrn_reflns_theta_max 25.00
_diffrn_reflns_theta_min 1.28
_exptl_absorpt_coefficient_mu 0.249
_exptl_absorpt_correction_T_max 1.00000
_exptl_absorpt_correction_T_min 0.787947
_exptl_absorpt_correction_type sadabs
_exptl_crystal_colour orange
_exptl_crystal_density_diffrn 1.118
_exptl_crystal_density_meas 0
_exptl_crystal_density_method 'not measured'
_exptl_crystal_description block
_exptl_crystal_F_000 2752
_exptl_crystal_size_max 0.3
_exptl_crystal_size_mid 0.2
_exptl_crystal_size_min 0.2
_refine_diff_density_max 1.032
_refine_diff_density_min -0.542
_refine_diff_density_rms 0.112
_refine_ls_extinction_method none
_refine_ls_goodness_of_fit_ref 1.072
_refine_ls_hydrogen_treatment mixed
_refine_ls_matrix_type full
_refine_ls_number_parameters 420
_refine_ls_number_reflns 6730
_refine_ls_number_restraints 24
_refine_ls_restrained_S_all 1.088
_refine_ls_R_factor_all 0.0928
_refine_ls_R_factor_gt 0.0791
_refine_ls_shift/su_max 0.157
_refine_ls_shift/su_mean 0.008
_refine_ls_structure_factor_coef Fsqd
_refine_ls_weighting_details 'calc w=1/[\s^2^(Fo^2^)+(0.1666P)^2^+17.9781P] where P=(Fo^2^+2Fc^2^)/3'
_refine_ls_weighting_scheme calc
_refine_ls_wR_factor_gt 0.2487
_refine_ls_wR_factor_ref 0.2642
_reflns_number_gt 5466
_reflns_number_total 6730
_reflns_threshold_expression >2sigma(I)
_cod_data_source_file ic034928esi20030806_110655_5.cif
_cod_data_source_block 7
_cod_depositor_comments
;
The following automatic conversions were performed:

'_symmetry_cell_setting' value 'Monoclinic' changed to 'monoclinic'
according to the built-in table from CIF Core dictionary named
'cif_core.dic' version 2.4.1 from 2010-06-29.

Automatic conversion script
Id: cif_fix_values 1646 2011-03-28 12:23:43Z adriana 
;
_cod_original_cell_volume 7652.0(9)
_cod_database_code 4312809

loop_
_symmetry_equiv_pos_as_xyz
'x, y, z'
'-x, y, -z+1/2'
'x+1/2, y+1/2, z'
'-x+1/2, y+1/2, -z+1/2'
'-x, -y, -z'
'x, -y, z-1/2'
'-x+1/2, -y+1/2, -z'
'x+1/2, -y+1/2, z-1/2'

loop_
_atom_site_label
_atom_site_type_symbol
_atom_site_fract_x
_atom_site_fract_y
_atom_site_fract_z
_atom_site_U_iso_or_equiv
_atom_site_adp_type
_atom_site_occupancy
_atom_site_symmetry_multiplicity
_atom_site_calc_flag
_atom_site_refinement_flags
_atom_site_disorder_assembly
_atom_site_disorder_group
Fe1 Fe 1.0000 0.09256(2) 0.7500 0.0288(3) Uani 1 2 d S . .
O1 O 0.88621(18) 0.10657(8) 0.65404(16) 0.0334(6) Uani 1 1 d . . .
O2 O 1.10445(18) 0.14810(8) 0.73956(16) 0.0371(6) Uani 1 1 d . . .
N1 N 1.0715(2) 0.04672(9) 0.69323(19) 0.0332(7) Uani 1 1 d . . .
N2 N 1.0985(2) 0.01227(10) 0.7439(2) 0.0380(8) Uani 1 1 d . . .
C1 C 0.8563(2) 0.13735(11) 0.6890(2) 0.0304(8) Uani 1 1 d . . .
C2 C 0.7711(3) 0.16083(11) 0.6407(2) 0.0316(8) Uani 1 1 d . . .
C3 C 0.7731(3) 0.18176(11) 0.5670(2) 0.0349(9) Uani 1 1 d . . .
C4 C 0.6937(3) 0.20443(12) 0.5256(3) 0.0413(10) Uani 1 1 d . . .
H4A H 0.6937 0.2181 0.4767 0.050 Uiso 1 1 calc R . .
C5 C 0.6164(3) 0.20692(13) 0.5553(3) 0.0456(10) Uani 1 1 d . . .
H5A H 0.5651 0.2226 0.5273 0.055 Uiso 1 1 calc R . .
C6 C 0.6144(3) 0.18615(13) 0.6266(3) 0.0423(10) Uani 1 1 d . . .
H6A H 0.5611 0.1878 0.6460 0.051 Uiso 1 1 calc R . .
C7 C 0.6906(3) 0.16259(11) 0.6705(3) 0.0353(9) Uani 1 1 d . . .
C8 C 0.8568(3) 0.18226(11) 0.5337(2) 0.0366(9) Uani 1 1 d . . .
C9 C 0.9461(3) 0.19040(12) 0.5823(3) 0.0387(9) Uani 1 1 d . . .
H9A H 0.9553 0.1946 0.6386 0.046 Uiso 1 1 calc R . .
C10 C 1.0216(3) 0.19241(13) 0.5480(3) 0.0441(10) Uani 1 1 d . . .
H10A H 1.0808 0.1976 0.5821 0.053 Uiso 1 1 calc R . .
C11 C 1.0118(3) 0.18693(13) 0.4644(3) 0.0446(10) Uani 1 1 d . . .
C12 C 0.9226(3) 0.17855(14) 0.4165(3) 0.0499(11) Uani 1 1 d . . .
H12A H 0.9135 0.1742 0.3603 0.060 Uiso 1 1 calc R . .
C13 C 0.8465(3) 0.17646(14) 0.4499(3) 0.0448(10) Uani 1 1 d . . .
H13A H 0.7875 0.1711 0.4156 0.054 Uiso 1 1 calc R . .
C14 C 1.0950(4) 0.19051(15) 0.4259(3) 0.0561(13) Uani 1 1 d . . .
C15 C 1.0828(5) 0.2307(2) 0.3735(5) 0.096(3) Uani 1 1 d . . .
H15A H 1.0241 0.2297 0.3326 0.144 Uiso 1 1 calc R . .
H15B H 1.1328 0.2328 0.3470 0.144 Uiso 1 1 calc R . .
H15C H 1.0839 0.2548 0.4083 0.144 Uiso 1 1 calc R . .
C16 C 1.0981(5) 0.1524(2) 0.3716(4) 0.0764(17) Uani 1 1 d . . .
H16A H 1.0402 0.1503 0.3299 0.115 Uiso 1 1 calc R . .
H16B H 1.1074 0.1274 0.4047 0.115 Uiso 1 1 calc R . .
H16C H 1.1487 0.1555 0.3461 0.115 Uiso 1 1 calc R . .
C17 C 1.1888(4) 0.1930(2) 0.4904(4) 0.0780(18) Uani 1 1 d . . .
H17A H 1.1980 0.1678 0.5232 0.117 Uiso 1 1 calc R . .
H17B H 1.1890 0.2169 0.5253 0.117 Uiso 1 1 calc R . .
H17C H 1.2382 0.1957 0.4635 0.117 Uiso 1 1 calc R . .
C18 C 0.6795(3) 0.13827(12) 0.7427(3) 0.0372(9) Uani 1 1 d . . .
C19 C 0.6984(3) 0.09548(13) 0.7506(3) 0.0434(10) Uani 1 1 d . . .
H19A H 0.7275 0.0823 0.7145 0.052 Uiso 1 1 calc R . .
C20 C 0.6742(3) 0.07228(15) 0.8117(3) 0.0518(12) Uani 1 1 d . . .
H20A H 0.6860 0.0435 0.8148 0.062 Uiso 1 1 calc R . .
C21 C 0.6327(3) 0.09069(16) 0.8691(3) 0.0533(12) Uani 1 1 d . . .
C22 C 0.6186(3) 0.13367(17) 0.8627(3) 0.0566(12) Uani 1 1 d . . .
H22A H 0.5934 0.1473 0.9010 0.068 Uiso 1 1 calc R . .
C23 C 0.6412(3) 0.15703(15) 0.8005(3) 0.0487(11) Uani 1 1 d . . .
H23A H 0.6304 0.1859 0.7979 0.058 Uiso 1 1 calc R . .
C24 C 0.6018(4) 0.0657(2) 0.9348(4) 0.0702(17) Uani 1 1 d . . .
C25 C 0.5009(5) 0.0747(3) 0.9303(6) 0.129(4) Uani 1 1 d . . .
H25A H 0.4932 0.1043 0.9385 0.193 Uiso 1 1 calc R . .
H25B H 0.4823 0.0591 0.9723 0.193 Uiso 1 1 calc R . .
H25C H 0.4628 0.0666 0.8772 0.193 Uiso 1 1 calc R . .
C26 C 0.6105(6) 0.0173(2) 0.9208(5) 0.109(3) Uani 1 1 d . . .
H26A H 0.5905 0.0021 0.9625 0.163 Uiso 1 1 calc R . .
H26B H 0.6743 0.0105 0.9237 0.163 Uiso 1 1 calc R . .
H26C H 0.5718 0.0098 0.8676 0.163 Uiso 1 1 calc R . .
C27 C 0.6653(5) 0.0757(3) 1.0174(4) 0.099(2) Uani 1 1 d . . .
H27A H 0.6619 0.1053 1.0282 0.148 Uiso 1 1 calc R . .
H27B H 0.7283 0.0684 1.0180 0.148 Uiso 1 1 calc R . .
H27C H 0.6463 0.0600 1.0591 0.148 Uiso 1 1 calc R . .
C28 C 1.1482(3) -0.02654(14) 0.4693(3) 0.0456(10) Uani 1 1 d . . .
H28A H 1.1494 -0.0276 0.4143 0.055 Uiso 1 1 calc R . .
C29 C 1.1753(4) -0.06164(15) 0.5199(3) 0.0537(12) Uani 1 1 d . . .
H29A H 1.1957 -0.0858 0.4987 0.064 Uiso 1 1 calc R . .
C30 C 1.1202(3) 0.00907(13) 0.5002(2) 0.0393(9) Uani 1 1 d . . .
H30A H 1.1037 0.0325 0.4664 0.047 Uiso 1 1 calc R . .
C31 C 1.1719(4) -0.06058(14) 0.6003(3) 0.0505(11) Uani 1 1 d . . .
H31A H 1.1902 -0.0840 0.6335 0.061 Uiso 1 1 calc R . .
C32 C 1.1157(3) 0.01113(12) 0.5827(2) 0.0329(8) Uani 1 1 d . . .
C33 C 1.1409(3) -0.02431(12) 0.6332(2) 0.0373(9) Uani 1 1 d . . .
C34 C 1.0827(3) 0.04742(11) 0.6185(2) 0.0324(8) Uani 1 1 d . . .
C35 C 1.1323(3) -0.02109(13) 0.7158(2) 0.0419(10) Uani 1 1 d . . .
C36 C 1.0620(3) 0.08770(13) 0.5717(3) 0.0435(10) Uani 1 1 d . . .
H36A H 1.0409 0.1083 0.6046 0.065 Uiso 1 1 calc R . .
H36B H 1.0142 0.0830 0.5217 0.065 Uiso 1 1 calc R . .
H36C H 1.1176 0.0977 0.5585 0.065 Uiso 1 1 calc R . .
C37 C 1.1590(5) -0.05681(17) 0.7750(3) 0.0741(18) Uani 1 1 d . . .
H37A H 1.1490 -0.0489 0.8271 0.111 Uiso 1 1 calc R . .
H37B H 1.2237 -0.0635 0.7818 0.111 Uiso 1 1 calc R . .
H37C H 1.1214 -0.0809 0.7540 0.111 Uiso 1 1 calc R . .
O1S O 0.7239(6) 0.2296(3) 0.2725(6) 0.193(4) Uani 1 1 d U . .
C1S C 0.6333(12) 0.2406(4) 0.2427(11) 0.275(8) Uani 1 1 d U . .
H1SA H 0.6264 0.2707 0.2334 0.330 Uiso 1 1 calc R . .
H1SB H 0.5957 0.2318 0.2793 0.330 Uiso 1 1 calc R . .
C2S C 0.7311(9) 0.1935(5) 0.2325(9) 0.191(5) Uani 1 1 d U . .
H2SA H 0.7593 0.1726 0.2734 0.229 Uiso 1 1 calc R . .
H2SB H 0.7744 0.1984 0.1989 0.229 Uiso 1 1 calc R . .
C3S C 0.6015(8) 0.2099(3) 0.1418(7) 0.142(4) Uani 1 1 d U . .
H3SA H 0.5352 0.2042 0.1212 0.170 Uiso 1 1 calc R . .
H3SB H 0.6271 0.2218 0.0991 0.170 Uiso 1 1 calc R . .
C4S C 0.6524(11) 0.1766(5) 0.1836(11) 0.206(5) Uani 1 1 d U . .
H4SB H 0.6170 0.1621 0.2164 0.248 Uiso 1 1 calc R . .
H4SA H 0.6677 0.1568 0.1452 0.248 Uiso 1 1 calc R . .

loop_
_atom_site_aniso_label
_atom_site_aniso_U_11
_atom_site_aniso_U_22
_atom_site_aniso_U_33
_atom_site_aniso_U_23
_atom_site_aniso_U_13
_atom_site_aniso_U_12
Fe1 0.0294(4) 0.0257(4) 0.0282(4) 0.000 0.0015(3) 0.000
O1 0.0346(14) 0.0291(13) 0.0327(14) 0.0008(11) 0.0016(11) 0.0050(10)
O2 0.0336(14) 0.0374(14) 0.0359(15) 0.0040(11) 0.0011(11) -0.0003(11)
N1 0.0386(18) 0.0274(15) 0.0309(17) 0.0019(12) 0.0043(13) 0.0027(13)
N2 0.049(2) 0.0318(17) 0.0311(17) 0.0026(13) 0.0064(14) 0.0056(14)
C1 0.0294(19) 0.0274(18) 0.033(2) 0.0037(15) 0.0059(15) -0.0034(14)
C2 0.0328(19) 0.0254(17) 0.034(2) 0.0019(14) 0.0038(15) -0.0014(14)
C3 0.034(2) 0.0272(18) 0.040(2) 0.0032(15) 0.0027(16) -0.0031(15)
C4 0.041(2) 0.034(2) 0.044(2) 0.0115(17) 0.0014(18) -0.0008(16)
C5 0.034(2) 0.039(2) 0.057(3) 0.014(2) 0.0008(19) 0.0066(17)
C6 0.030(2) 0.040(2) 0.056(3) 0.0084(19) 0.0090(18) 0.0029(16)
C7 0.0303(19) 0.0274(18) 0.046(2) 0.0035(16) 0.0054(16) 0.0000(14)
C8 0.040(2) 0.0259(18) 0.041(2) 0.0062(15) 0.0063(17) 0.0003(15)
C9 0.038(2) 0.036(2) 0.041(2) 0.0091(17) 0.0077(17) -0.0008(16)
C10 0.038(2) 0.036(2) 0.056(3) 0.0116(19) 0.0094(19) -0.0008(17)
C11 0.050(3) 0.030(2) 0.059(3) 0.0088(18) 0.024(2) 0.0026(17)
C12 0.064(3) 0.044(2) 0.044(3) 0.0002(19) 0.017(2) 0.000(2)
C13 0.046(2) 0.042(2) 0.044(2) 0.0007(19) 0.0093(19) -0.0027(18)
C14 0.064(3) 0.042(2) 0.073(3) 0.011(2) 0.038(3) 0.006(2)
C15 0.105(5) 0.070(4) 0.142(7) 0.053(4) 0.086(5) 0.026(4)
C16 0.084(4) 0.073(4) 0.087(4) -0.002(3) 0.047(4) 0.010(3)
C17 0.057(3) 0.083(4) 0.107(5) -0.004(4) 0.045(3) -0.009(3)
C18 0.0272(18) 0.035(2) 0.046(2) 0.0075(17) 0.0038(16) -0.0025(15)
C19 0.034(2) 0.040(2) 0.053(3) 0.0094(19) 0.0052(19) -0.0006(17)
C20 0.036(2) 0.047(2) 0.067(3) 0.023(2) 0.004(2) 0.0019(19)
C21 0.033(2) 0.066(3) 0.056(3) 0.025(2) 0.003(2) 0.001(2)
C22 0.048(3) 0.067(3) 0.057(3) 0.010(2) 0.019(2) 0.005(2)
C23 0.046(2) 0.042(2) 0.061(3) 0.007(2) 0.020(2) 0.0046(19)
C24 0.044(3) 0.094(4) 0.072(4) 0.049(3) 0.012(2) 0.008(3)
C25 0.055(4) 0.181(8) 0.161(8) 0.118(7) 0.045(5) 0.021(5)
C26 0.107(6) 0.098(5) 0.121(6) 0.061(5) 0.026(5) -0.018(4)
C27 0.089(5) 0.142(7) 0.067(4) 0.041(4) 0.024(4) 0.020(5)
C28 0.056(3) 0.046(2) 0.034(2) -0.0111(18) 0.0094(19) -0.010(2)
C29 0.067(3) 0.041(2) 0.054(3) -0.017(2) 0.017(2) -0.002(2)
C30 0.040(2) 0.042(2) 0.033(2) -0.0018(17) 0.0039(17) -0.0085(17)
C31 0.070(3) 0.034(2) 0.044(3) -0.0056(18) 0.007(2) 0.006(2)
C32 0.0299(19) 0.0334(19) 0.031(2) -0.0021(15) 0.0004(15) -0.0046(15)
C33 0.043(2) 0.0311(19) 0.034(2) -0.0032(16) 0.0023(17) -0.0008(16)
C34 0.0314(19) 0.0294(18) 0.034(2) 0.0014(15) 0.0040(15) -0.0022(15)
C35 0.054(3) 0.035(2) 0.031(2) 0.0020(16) 0.0022(18) 0.0056(18)
C36 0.053(3) 0.036(2) 0.043(2) 0.0081(17) 0.015(2) 0.0060(18)
C37 0.131(5) 0.050(3) 0.042(3) 0.012(2) 0.022(3) 0.035(3)
O1S 0.166(7) 0.135(6) 0.239(9) -0.087(6) -0.015(6) 0.016(5)
C1S 0.228(12) 0.124(8) 0.347(15) -0.107(9) -0.153(11) 0.102(8)
C2S 0.144(8) 0.199(10) 0.230(11) -0.139(8) 0.050(8) -0.011(8)
C3S 0.134(7) 0.069(5) 0.177(9) -0.020(5) -0.042(6) 0.012(5)
C4S 0.177(10) 0.183(11) 0.246(12) -0.085(10) 0.033(10) -0.024(9)

loop_
_atom_type_symbol
_atom_type_description
_atom_type_scat_dispersion_real
_atom_type_scat_dispersion_imag
_atom_type_scat_source
C C 0.0033 0.0016 'International Tables Vol C Tables 4.2.6.8 and 6.1.1.4'
H H 0.0000 0.0000 'International Tables Vol C Tables 4.2.6.8 and 6.1.1.4'
N N 0.0061 0.0033 'International Tables Vol C Tables 4.2.6.8 and 6.1.1.4'
O O 0.0106 0.0060 'International Tables Vol C Tables 4.2.6.8 and 6.1.1.4'
Fe Fe 0.3463 0.8444 'International Tables Vol C Tables 4.2.6.8 and 6.1.1.4'
Cl Cl 0.1484 0.1585 'International Tables Vol C Tables 4.2.6.8 and 6.1.1.4'

loop_
_geom_angle_atom_site_label_1
_geom_angle_atom_site_label_2
_geom_angle_atom_site_label_3
_geom_angle
_geom_angle_site_symmetry_1
_geom_angle_site_symmetry_3
_geom_angle_publ_flag
O1 Fe1 O1 155.02(15) 2_756 . ?
O1 Fe1 N1 95.55(11) 2_756 . ?
O1 Fe1 N1 101.23(11) . . ?
O1 Fe1 N1 101.23(11) 2_756 2_756 ?
O1 Fe1 N1 95.55(11) . 2_756 ?
N1 Fe1 N1 95.28(17) . 2_756 ?
O1 Fe1 O2 58.80(10) 2_756 . ?
O1 Fe1 O2 101.40(10) . . ?
N1 Fe1 O2 93.77(11) . . ?
N1 Fe1 O2 158.83(10) 2_756 . ?
O1 Fe1 O2 101.40(10) 2_756 2_756 ?
O1 Fe1 O2 58.80(10) . 2_756 ?
N1 Fe1 O2 158.83(10) . 2_756 ?
N1 Fe1 O2 93.77(11) 2_756 2_756 ?
O2 Fe1 O2 84.40(13) . 2_756 ?
C1 O1 Fe1 96.6(2) . . ?
C1 O2 Fe1 82.8(2) 2_756 . ?
C34 N1 N2 121.1(3) . . ?
C34 N1 Fe1 127.6(2) . . ?
N2 N1 Fe1 111.0(2) . . ?
C35 N2 N1 119.7(3) . . ?
O2 C1 O1 121.7(3) 2_756 . ?
O2 C1 C2 120.1(3) 2_756 . ?
O1 C1 C2 118.2(3) . . ?
C7 C2 C3 120.2(3) . . ?
C7 C2 C1 119.7(3) . . ?
C3 C2 C1 120.0(3) . . ?
C4 C3 C2 118.2(4) . . ?
C4 C3 C8 118.8(4) . . ?
C2 C3 C8 122.9(3) . . ?
C5 C4 C3 121.6(4) . . ?
C4 C5 C6 120.0(4) . . ?
C5 C6 C7 121.4(4) . . ?
C6 C7 C2 118.5(4) . . ?
C6 C7 C18 117.8(4) . . ?
C2 C7 C18 123.6(3) . . ?
C9 C8 C13 117.4(4) . . ?
C9 C8 C3 122.7(4) . . ?
C13 C8 C3 119.8(4) . . ?
C10 C9 C8 120.8(4) . . ?
C9 C10 C11 122.1(4) . . ?
C12 C11 C10 116.6(4) . . ?
C12 C11 C14 121.2(4) . . ?
C10 C11 C14 122.1(4) . . ?
C13 C12 C11 121.9(4) . . ?
C12 C13 C8 121.1(4) . . ?
C16 C14 C17 107.6(5) . . ?
C16 C14 C11 110.2(4) . . ?
C17 C14 C11 112.7(4) . . ?
C16 C14 C15 109.6(5) . . ?
C17 C14 C15 108.4(5) . . ?
C11 C14 C15 108.3(4) . . ?
C23 C18 C19 117.8(4) . . ?
C23 C18 C7 120.2(4) . . ?
C19 C18 C7 121.7(4) . . ?
C20 C19 C18 120.5(5) . . ?
C19 C20 C21 122.2(4) . . ?
C22 C21 C20 116.5(4) . . ?
C22 C21 C24 120.2(5) . . ?
C20 C21 C24 123.3(5) . . ?
C21 C22 C23 121.6(5) . . ?
C18 C23 C22 121.4(4) . . ?
C27 C24 C25 112.6(7) . . ?
C27 C24 C21 109.1(5) . . ?
C25 C24 C21 110.1(4) . . ?
C27 C24 C26 107.1(5) . . ?
C25 C24 C26 107.4(6) . . ?
C21 C24 C26 110.6(5) . . ?
C30 C28 C29 120.2(4) . . ?
C31 C29 C28 120.3(4) . . ?
C28 C30 C32 120.9(4) . . ?
C29 C31 C33 120.6(4) . . ?
C33 C32 C30 119.1(4) . . ?
C33 C32 C34 117.1(4) . . ?
C30 C32 C34 123.7(4) . . ?
C32 C33 C31 118.9(4) . . ?
C32 C33 C35 117.0(4) . . ?
C31 C33 C35 124.1(4) . . ?
N1 C34 C32 121.8(3) . . ?
N1 C34 C36 117.4(3) . . ?
C32 C34 C36 120.7(4) . . ?
N2 C35 C33 123.0(4) . . ?
N2 C35 C37 115.8(4) . . ?
C33 C35 C37 121.2(4) . . ?
C2S O1S C1S 103.5(9) . . ?
O1S C1S C3S 101.0(11) . . ?
O1S C2S C4S 118.3(12) . . ?
C4S C3S C1S 87.8(9) . . ?
C2S C4S C3S 106.1(14) . . ?

loop_
_geom_bond_atom_site_label_1
_geom_bond_atom_site_label_2
_geom_bond_distance
_geom_bond_site_symmetry_2
_geom_bond_publ_flag
Fe1 O1 2.059(2) 2_756 ?
Fe1 O1 2.059(2) . ?
Fe1 N1 2.163(3) . ?
Fe1 N1 2.163(3) 2_756 ?
Fe1 O2 2.384(3) . ?
Fe1 O2 2.384(3) 2_756 ?
O1 C1 1.278(5) . ?
O2 C1 1.240(4) 2_756 ?
N1 C34 1.310(5) . ?
N1 N2 1.382(4) . ?
N2 C35 1.312(5) . ?
C1 O2 1.240(4) 2_756 ?
C1 C2 1.510(5) . ?
C2 C7 1.409(6) . ?
C2 C3 1.414(5) . ?
C3 C4 1.403(5) . ?
C3 C8 1.486(6) . ?
C4 C5 1.363(6) . ?
C5 C6 1.377(6) . ?
C6 C7 1.397(6) . ?
C7 C18 1.485(6) . ?
C8 C9 1.388(6) . ?
C8 C13 1.391(6) . ?
C9 C10 1.386(6) . ?
C10 C11 1.387(7) . ?
C11 C12 1.384(7) . ?
C11 C14 1.536(6) . ?
C12 C13 1.384(7) . ?
C14 C16 1.526(8) . ?
C14 C17 1.529(8) . ?
C14 C15 1.537(7) . ?
C18 C23 1.380(6) . ?
C18 C19 1.388(6) . ?
C19 C20 1.386(6) . ?
C20 C21 1.398(8) . ?
C21 C22 1.382(7) . ?
C21 C24 1.525(7) . ?
C22 C23 1.392(7) . ?
C24 C27 1.497(10) . ?
C24 C25 1.505(8) . ?
C24 C26 1.566(10) . ?
C28 C30 1.355(6) . ?
C28 C29 1.397(7) . ?
C29 C31 1.367(7) . ?
C30 C32 1.407(6) . ?
C31 C33 1.406(6) . ?
C32 C33 1.402(5) . ?
C32 C34 1.443(5) . ?
C33 C35 1.431(6) . ?
C34 C36 1.493(5) . ?
C35 C37 1.495(6) . ?
O1S C2S 1.348(12) . ?
O1S C1S 1.352(14) . ?
C1S C3S 1.908(17) . ?
C2S C4S 1.353(16) . ?
C3S C4S 1.383(18) . ?
